data_2211399
loop_
_publ_author_name
'Bourgeaux, Marie'
'Vomsheid, Sophie'
'Skene, W. G.'

_publ_section_title
;
 Hydrogen-bonded network of diethyl
 2,5-diaminothiophene-3,4-dicarboxylate
;
_journal_coeditor_code GA2015
_journal_issue 12
_journal_name_full 'Acta Crystallographica Section E'
_journal_page_first o5529
_journal_page_last o5531
_journal_paper_doi 10.1107/S160053680604606X
_journal_volume 62
_journal_year 2006
_chemical_formula_iupac 'C10 H14 N2 O4 S'
_chemical_formula_moiety 'C10 H14 N2 O4 S'
_chemical_formula_sum 'C10 H14 N2 O4 S'
_chemical_formula_weight 258.29
_chemical_melting_point .428E-305
_chemical_name_common
;
2,5-diamino-thiophene-3,4-dicarboxylic acid diethyl ester
;
_chemical_name_systematic
;
diethyl 2,5-diaminothiophene-3,4-dicarboxylate
;
_space_group_IT_number 14
_symmetry_cell_setting monoclinic
_symmetry_space_group_name_Hall '-P 2ybc'
_symmetry_space_group_name_H-M 'P 1 21/c 1'
_atom_sites_solution_hydrogens geom
_atom_sites_solution_primary direct
_atom_sites_solution_secondary difmap
_audit_creation_method SHELXL97
_cell_angle_alpha 90.00
_cell_angle_beta 105.9630(10)
_cell_angle_gamma 90.00
_cell_formula_units_Z 4
_cell_length_a 9.5306(3)
_cell_length_b 8.8206(3)
_cell_length_c 15.5518(5)
_cell_measurement_reflns_used 8976
_cell_measurement_temperature 220(2)
_cell_measurement_theta_max 68.26
_cell_measurement_theta_min 4.83
_cell_volume 1256.96(7)
_computing_cell_refinement 'SAINT (Bruker, 2004)'
_computing_data_collection 'SMART (Bruker, 2003)'
_computing_data_reduction SAINT
_computing_molecular_graphics 'ORTEPIII (Farrugia, 1997) and SHELXTL (Bruker, 1997)'
_computing_publication_material 'UdMX (Maris, 2004)'
_computing_structure_refinement 'SHELXL97 (Sheldrick, 1997)'
_computing_structure_solution 'SHELXS97 (Sheldrick, 1997)'
_diffrn_ambient_temperature 220(2)
_diffrn_detector_area_resol_mean 5.5
_diffrn_measured_fraction_theta_full 0.980
_diffrn_measured_fraction_theta_max 0.980
_diffrn_measurement_device_type 'Bruker SMART 6000'
_diffrn_measurement_method \w
_diffrn_radiation_monochromator 'Montel 200 optics'
_diffrn_radiation_source 'Rotating Anode'
_diffrn_radiation_type CuK\a
_diffrn_radiation_wavelength 1.54178
_diffrn_reflns_av_R_equivalents 0.055
_diffrn_reflns_av_sigmaI/netI 0.0234
_diffrn_reflns_limit_h_max 11
_diffrn_reflns_limit_h_min -11
_diffrn_reflns_limit_k_max 10
_diffrn_reflns_limit_k_min -10
_diffrn_reflns_limit_l_max 15
_diffrn_reflns_limit_l_min -17
_diffrn_reflns_number 16465
_diffrn_reflns_theta_full 68.31
_diffrn_reflns_theta_max 68.31
_diffrn_reflns_theta_min 4.83
_diffrn_standards_decay_% 0
_diffrn_standards_number 0
_exptl_absorpt_coefficient_mu 2.368
_exptl_absorpt_correction_T_max 0.702
_exptl_absorpt_correction_T_min 0.405
_exptl_absorpt_correction_type multi-scan
_exptl_absorpt_process_details '(SADABS; Sheldrick, 1996)'
_exptl_crystal_colour Colorless
_exptl_crystal_density_diffrn 1.365
_exptl_crystal_density_method 'not measured'
_exptl_crystal_description block
_exptl_crystal_F_000 544
_exptl_crystal_size_max 0.32
_exptl_crystal_size_mid 0.28
_exptl_crystal_size_min 0.15
_refine_diff_density_max 0.303
_refine_diff_density_min -0.251
_refine_ls_extinction_method none
_refine_ls_goodness_of_fit_ref 1.071
_refine_ls_hydrogen_treatment constr
_refine_ls_matrix_type full
_refine_ls_number_parameters 156
_refine_ls_number_reflns 2270
_refine_ls_number_restraints 0
_refine_ls_restrained_S_all 1.071
_refine_ls_R_factor_all 0.0447
_refine_ls_R_factor_gt 0.0420
_refine_ls_shift/su_max 0.012
_refine_ls_shift/su_mean 0.001
_refine_ls_structure_factor_coef Fsqd
_refine_ls_weighting_details 'calc w = 1/[\s^2^(Fo^2^)+(0.0895P)^2^+0.1856P] where P=(Fo^2^+2Fc^2^)/3'
_refine_ls_weighting_scheme calc
_refine_ls_wR_factor_gt 0.1225
_refine_ls_wR_factor_ref 0.1255
_reflns_number_gt 2032
_reflns_number_total 2270
_reflns_threshold_expression I>2\s(I)
_cod_data_source_file ga2015.cif
_cod_data_source_block I
_cod_depositor_comments
;
The following automatic conversions were performed:
'_symmetry_cell_setting' value 'Monoclinic' changed to 'monoclinic'
according to '/home/saulius/struct/CIF-dictionaries/cif_core.dic'
dictionary named 'cif_core.dic' version 2.4.1 from
2010-06-29.

'_geom_bond_publ_flag' value 'Y' changed to 'y' according to
'/home/saulius/struct/CIF-dictionaries/cif_core.dic' dictionary named
'cif_core.dic' version 2.4.1 from 2010-06-29 (9
times).

'_geom_bond_publ_flag' value 'N' changed to 'n' according to
'/home/saulius/struct/CIF-dictionaries/cif_core.dic' dictionary named
'cif_core.dic' version 2.4.1 from 2010-06-29 (22
times).

'_geom_angle_publ_flag' value 'N' changed to 'n' according to
'/home/saulius/struct/CIF-dictionaries/cif_core.dic' dictionary named
'cif_core.dic' version 2.4.1 from 2010-06-29 (24
times).

'_geom_torsion_publ_flag' value 'N' changed to 'n' according to
'/home/saulius/struct/CIF-dictionaries/cif_core.dic' dictionary named
'cif_core.dic' version 2.4.1 from 2010-06-29 (28
times).

'_geom_torsion_publ_flag' value 'Y' changed to 'y' according to
'/home/saulius/struct/CIF-dictionaries/cif_core.dic' dictionary named
'cif_core.dic' version 2.4.1 from 2010-06-29 (2 times).

Automatic conversion script
Id: cif_fix_enum 1527 2010-12-29 10:47:43Z saulius 

The following automatic conversions were performed:

'_symmetry_cell_setting' value 'Monoclinic' changed to 'monoclinic'
according to /home/saulius/struct/CIF-dictionaries/cif_core.dic
dictionary named 'cif_core.dic' version 2.4.1 from
2010-06-29.

'_geom_bond_publ_flag' value 'Y' changed to 'y'
according to /home/saulius/struct/CIF-dictionaries/cif_core.dic
dictionary named 'cif_core.dic' version 2.4.1 from 2010-06-29 (9
times).

'_geom_bond_publ_flag' value 'N' changed to 'n' according to
/home/saulius/struct/CIF-dictionaries/cif_core.dic dictionary named
'cif_core.dic' version 2.4.1 from 2010-06-29 (22
times).

'_geom_angle_publ_flag' value 'N' changed to 'n' according
to /home/saulius/struct/CIF-dictionaries/cif_core.dic dictionary
named 'cif_core.dic' version 2.4.1 from 2010-06-29 (24
times).

'_geom_torsion_publ_flag' value 'N' changed to 'n' according
to /home/saulius/struct/CIF-dictionaries/cif_core.dic dictionary
named 'cif_core.dic' version 2.4.1 from 2010-06-29 (28
times).

'_geom_torsion_publ_flag' value 'Y' changed to 'y' according
to /home/saulius/struct/CIF-dictionaries/cif_core.dic dictionary
named 'cif_core.dic' version 2.4.1 from 2010-06-29 (2 times).

Automatic conversion script
Id: cif_fix_values 1715 2011-07-08 13:25:40Z adriana 
;
_cod_original_sg_symbol_H-M 'P 21/c'
_cod_database_code 2211399
_cod_database_fobs_code 2211399

loop_
_symmetry_equiv_pos_as_xyz
'x, y, z'
'-x, y+1/2, -z+1/2'
'-x, -y, -z'
'x, -y-1/2, z-1/2'

loop_
_atom_site_type_symbol
_atom_site_label
_atom_site_fract_x
_atom_site_fract_y
_atom_site_fract_z
_atom_site_U_iso_or_equiv
_atom_site_adp_type
_atom_site_calc_flag
_atom_site_refinement_flags
_atom_site_occupancy
S S1 0.44693(5) 0.25668(5) 0.15560(3) 0.0394(2) Uani d . 1
O O1 0.03919(14) -0.04344(15) 0.10762(9) 0.0451(4) Uani d . 1
O O2 0.02651(12) 0.06675(14) 0.23561(8) 0.0357(3) Uani d . 1
O O3 0.26221(13) -0.01334(14) 0.37325(8) 0.0392(3) Uani d . 1
O O4 0.38359(14) 0.19601(16) 0.43339(8) 0.0441(3) Uani d . 1
N N1 0.23991(18) 0.1084(2) 0.03354(10) 0.0469(4) Uani d . 1
H H1A 0.1630 0.0514 0.0151 0.056 Uiso calc R 1
H H1B 0.2838 0.1433 -0.0045 0.056 Uiso calc R 1
N N2 0.54748(17) 0.3193(2) 0.33018(11) 0.0512(5) Uani d . 1
H H2A 0.5494 0.3112 0.3862 0.061 Uiso calc R 1
H H2B 0.6133 0.3732 0.3149 0.061 Uiso calc R 1
C C1 0.29108(18) 0.14254(19) 0.12110(11) 0.0335(4) Uani d . 1
C C2 0.23954(17) 0.10016(17) 0.19235(10) 0.0298(4) Uani d . 1
C C3 0.33000(17) 0.15861(18) 0.27735(10) 0.0301(4) Uani d . 1
C C4 0.44253(19) 0.24820(18) 0.26684(12) 0.0352(4) Uani d . 1
C C5 0.09533(17) 0.03121(17) 0.17386(11) 0.0307(4) Uani d . 1
C C6 0.32620(17) 0.11865(19) 0.36730(11) 0.0328(4) Uani d . 1
C C7 -0.11305(19) -0.0064(2) 0.22757(13) 0.0422(4) Uani d . 1
H H7A -0.1000 -0.1158 0.2375 0.051 Uiso calc R 1
H H7B -0.1793 0.0105 0.1679 0.051 Uiso calc R 1
C C8 -0.1728(3) 0.0632(4) 0.2970(2) 0.0794(9) Uani d . 1
H H8A -0.1117 0.0360 0.3558 0.119 Uiso calc R 1
H H8B -0.2712 0.0264 0.2900 0.119 Uiso calc R 1
H H8C -0.1745 0.1726 0.2904 0.119 Uiso calc R 1
C C9 0.2495(2) -0.0531(2) 0.46179(13) 0.0504(5) Uani d . 1
H H9A 0.1930 0.0242 0.4829 0.061 Uiso calc R 1
H H9B 0.3465 -0.0597 0.5044 0.061 Uiso calc R 1
C C10 0.1747(4) -0.2015(3) 0.45402(16) 0.0758(8) Uani d . 1
H H10A 0.0793 -0.1938 0.4112 0.114 Uiso calc R 1
H H10B 0.1633 -0.2307 0.5119 0.114 Uiso calc R 1
H H10C 0.2323 -0.2773 0.4339 0.114 Uiso calc R 1

loop_
_atom_site_aniso_label
_atom_site_aniso_U_11
_atom_site_aniso_U_22
_atom_site_aniso_U_33
_atom_site_aniso_U_12
_atom_site_aniso_U_13
_atom_site_aniso_U_23
S1 0.0378(3) 0.0434(3) 0.0429(3) -0.00892(16) 0.0210(2) 0.00052(16)
O1 0.0464(7) 0.0520(8) 0.0395(7) -0.0161(6) 0.0161(6) -0.0110(6)
O2 0.0289(6) 0.0418(7) 0.0406(7) -0.0060(5) 0.0166(5) -0.0051(5)
O3 0.0451(7) 0.0423(7) 0.0312(6) -0.0072(5) 0.0121(5) 0.0026(5)
O4 0.0460(7) 0.0527(8) 0.0372(7) -0.0080(6) 0.0173(5) -0.0129(6)
N1 0.0516(9) 0.0599(10) 0.0332(8) -0.0153(8) 0.0183(6) -0.0013(7)
N2 0.0468(10) 0.0621(11) 0.0484(10) -0.0243(8) 0.0192(7) -0.0119(8)
C1 0.0335(8) 0.0331(8) 0.0374(9) -0.0010(6) 0.0153(6) 0.0011(6)
C2 0.0299(8) 0.0286(8) 0.0342(8) 0.0007(6) 0.0144(6) -0.0005(6)
C3 0.0290(8) 0.0300(8) 0.0347(9) 0.0007(6) 0.0142(6) -0.0023(6)
C4 0.0326(9) 0.0346(9) 0.0415(10) -0.0016(6) 0.0156(7) -0.0024(6)
C5 0.0317(8) 0.0298(8) 0.0329(8) 0.0003(6) 0.0125(6) 0.0025(6)
C6 0.0277(8) 0.0386(9) 0.0348(9) 0.0024(6) 0.0129(6) -0.0032(7)
C7 0.0312(9) 0.0478(10) 0.0511(11) -0.0100(8) 0.0173(7) 0.0003(8)
C8 0.0565(14) 0.098(2) 0.105(2) -0.0267(13) 0.0574(15) -0.0374(16)
C9 0.0601(12) 0.0584(12) 0.0341(10) -0.0131(9) 0.0152(8) 0.0050(8)
C10 0.114(2) 0.0672(15) 0.0475(13) -0.0355(15) 0.0249(13) 0.0065(11)

loop_
_atom_type_symbol
_atom_type_description
_atom_type_scat_dispersion_real
_atom_type_scat_dispersion_imag
_atom_type_scat_source
C C 0.0181 0.0091 'International Tables Vol C Tables 4.2.6.8 and 6.1.1.4'
H H 0.0000 0.0000 'International Tables Vol C Tables 4.2.6.8 and 6.1.1.4'
N N 0.0311 0.0180 'International Tables Vol C Tables 4.2.6.8 and 6.1.1.4'
O O 0.0492 0.0322 'International Tables Vol C Tables 4.2.6.8 and 6.1.1.4'
S S 0.3331 0.5567 'International Tables Vol C Tables 4.2.6.8 and 6.1.1.4'

loop_
_geom_angle_atom_site_label_1
_geom_angle_atom_site_label_2
_geom_angle_atom_site_label_3
_geom_angle
_geom_angle_publ_flag
C4 S1 C1 91.69(8) n
C5 O2 C7 116.83(13) n
C6 O3 C9 115.79(14) n
C1 N1 H1A 120 n
C1 N1 H1B 120 ?
H1A N1 H1B 120 ?
C4 N2 H2A 120 ?
C4 N2 H2B 120 ?
H2A N2 H2B 120 ?
N1 C1 C2 129.79(16) n
N1 C1 S1 118.59(13) n
C2 C1 S1 111.62(12) n
C1 C2 C5 118.61(14) n
C1 C2 C3 112.28(14) n
C5 C2 C3 128.04(13) n
C4 C3 C6 118.68(15) n
C4 C3 C2 112.35(14) n
C6 C3 C2 128.43(14) n
N2 C4 C3 128.66(17) n
N2 C4 S1 119.27(13) n
C3 C4 S1 111.98(13) n
O1 C5 O2 123.07(15) n
O1 C5 C2 124.38(15) n
O2 C5 C2 112.44(14) n
O4 C6 O3 122.35(15) n
O4 C6 C3 123.17(15) n
O3 C6 C3 114.39(14) n
O2 C7 C8 106.21(16) n
O2 C7 H7A 110.5 ?
C8 C7 H7A 110.5 ?
O2 C7 H7B 110.5 ?
C8 C7 H7B 110.5 ?
H7A C7 H7B 108.7 ?
C7 C8 H8A 109.5 ?
C7 C8 H8B 109.5 ?
H8A C8 H8B 109.5 ?
C7 C8 H8C 109.5 ?
H8A C8 H8C 109.5 ?
H8B C8 H8C 109.5 ?
O3 C9 C10 107.40(17) n
O3 C9 H9A 110.2 ?
C10 C9 H9A 110.2 ?
O3 C9 H9B 110.2 ?
C10 C9 H9B 110.2 ?
H9A C9 H9B 108.5 ?
C9 C10 H10A 109.5 ?
C9 C10 H10B 109.5 ?
H10A C10 H10B 109.5 ?
C9 C10 H10C 109.5 ?
H10A C10 H10C 109.5 ?
H10B C10 H10C 109.5 ?

loop_
_geom_bond_atom_site_label_1
_geom_bond_atom_site_label_2
_geom_bond_distance
_geom_bond_publ_flag
S1 C4 1.7434(19) y
S1 C1 1.7519(17) y
O1 C5 1.216(2) n
O2 C5 1.3405(19) n
O2 C7 1.452(2) n
O3 C6 1.329(2) n
O3 C9 1.458(2) n
O4 C6 1.230(2) y
N1 C1 1.348(2) y
N1 H1A 0.87 n
N1 H1B 0.87 n
N2 C4 1.350(2) y
N2 H2A 0.87 n
N2 H2B 0.87 n
C1 C2 1.381(2) y
C2 C5 1.457(2) y
C2 C3 1.459(2) y
C3 C4 1.378(2) y
C3 C6 1.453(2) n
C7 C8 1.485(3) n
C7 H7A 0.98 n
C7 H7B 0.98 n
C8 H8A 0.97 n
C8 H8B 0.97 n
C8 H8C 0.97 n
C9 C10 1.480(3) n
C9 H9A 0.98 n
C9 H9B 0.98 n
C10 H10A 0.97 n
C10 H10B 0.97 n
C10 H10C 0.97 n

loop_
_geom_hbond_atom_site_label_D
_geom_hbond_atom_site_label_H
_geom_hbond_atom_site_label_A
_geom_hbond_site_symmetry_A
_geom_hbond_distance_DH
_geom_hbond_distance_HA
_geom_hbond_distance_DA
_geom_hbond_angle_DHA
N1 H1A O1 . 0.87 2.26 2.827(2) 123
N1 H1A O1 3 0.87 2.31 3.002(2) 137
N1 H1B O4 4_565 0.87 2.09 2.907(2) 157
N2 H2A O4 . 0.87 2.17 2.753(2) 124

loop_
_geom_torsion_atom_site_label_1
_geom_torsion_atom_site_label_2
_geom_torsion_atom_site_label_3
_geom_torsion_atom_site_label_4
_geom_torsion
_geom_torsion_publ_flag
C4 S1 C1 N1 -179.91(15) n
C4 S1 C1 C2 -0.25(13) n
N1 C1 C2 C5 -12.5(3) n
S1 C1 C2 C5 167.85(12) n
N1 C1 C2 C3 178.35(17) n
S1 C1 C2 C3 -1.27(18) n
C1 C2 C3 C4 2.6(2) n
C5 C2 C3 C4 -165.20(15) n
C1 C2 C3 C6 -168.76(16) n
C5 C2 C3 C6 23.4(3) n
C6 C3 C4 N2 -6.9(3) n
C2 C3 C4 N2 -179.28(17) n
C6 C3 C4 S1 169.53(12) n
C2 C3 C4 S1 -2.80(18) n
C1 S1 C4 N2 178.63(15) n
C1 S1 C4 C3 1.78(13) n
C7 O2 C5 O1 8.8(2) n
C7 O2 C5 C2 -175.00(14) n
C1 C2 C5 O1 29.2(2) n
C3 C2 C5 O1 -163.64(17) n
C1 C2 C5 O2 -147.00(15) n
C3 C2 C5 O2 20.2(2) y
C9 O3 C6 O4 6.7(2) n
C9 O3 C6 C3 -176.82(15) n
C4 C3 C6 O4 25.4(2) n
C2 C3 C6 O4 -163.69(16) n
C4 C3 C6 O3 -151.10(15) n
C2 C3 C6 O3 19.8(2) y
C5 O2 C7 C8 -174.27(19) n
C6 O3 C9 C10 179.40(19) n

loop_
_cod_related_entry_id
_cod_related_entry_database
_cod_related_entry_code
1 ChemSpider 733922
